data_7214777
loop_
_publ_author_name
'Suryanti, Venty'
'Bhadbhade, Mohan'
'Bishop, Roger'
'Black, David StC'
'Kumar, Naresh'

_publ_section_title
;
 Self-assembly of alkyl N-acetylglyoxylic amides of varying chain lengths
;
_journal_issue 21
_journal_name_full CrystEngComm
_journal_page_first 7345
_journal_paper_doi 10.1039/c2ce25994j
_journal_volume 14
_journal_year 2012
_chemical_formula_sum 'C18 H24 N2 O5'
_chemical_formula_weight 348.39
_chemical_name_systematic
;
?
;
_space_group_IT_number 4
_symmetry_cell_setting monoclinic
_symmetry_space_group_name_Hall 'P 2yb'
_symmetry_space_group_name_H-M 'P 1 21 1'
_atom_sites_solution_hydrogens geom
_atom_sites_solution_primary direct
_atom_sites_solution_secondary difmap
_audit_creation_method SHELXL-97
_cell_angle_alpha 90.00
_cell_angle_beta 99.240(4)
_cell_angle_gamma 90.00
_cell_formula_units_Z 2
_cell_length_a 5.0331(3)
_cell_length_b 33.007(2)
_cell_length_c 5.5043(3)
_cell_measurement_reflns_used 4293
_cell_measurement_temperature 155(2)
_cell_measurement_theta_max 30.070
_cell_measurement_theta_min 3.704
_cell_volume 902.55(9)
_computing_cell_refinement '<i>APEX2 </i>(Bruker, 2007)'
_computing_data_collection '<i>APEX2 </i>(Bruker, 2007)'
_computing_data_reduction '<i>APEX2 </i>(Bruker, 2007)'
_computing_molecular_graphics '<i>SHELXTL-Plus</i> (Sheldrick, 2008)'
_computing_structure_refinement '<i>SHELXL-97</i> (Sheldrick, 2008)'
_computing_structure_solution '<i>SHELXS-97</i> (Sheldrick, 2008)'
_diffrn_ambient_temperature 155(2)
_diffrn_measured_fraction_theta_full 0.997
_diffrn_measured_fraction_theta_max 0.997
_diffrn_measurement_device_type 'Bruker kappa APEXII CCD Diffractometer'
_diffrn_measurement_method '\f scans, and \w scans with \k offsets'
_diffrn_radiation_monochromator graphite
_diffrn_radiation_source 'fine-focus sealed tube'
_diffrn_radiation_type MoK\a
_diffrn_radiation_wavelength 0.71073
_diffrn_reflns_av_R_equivalents 0.0216
_diffrn_reflns_av_sigmaI/netI 0.0280
_diffrn_reflns_limit_h_max 5
_diffrn_reflns_limit_h_min -5
_diffrn_reflns_limit_k_max 38
_diffrn_reflns_limit_k_min -39
_diffrn_reflns_limit_l_max 6
_diffrn_reflns_limit_l_min -6
_diffrn_reflns_number 6437
_diffrn_reflns_theta_full 25.00
_diffrn_reflns_theta_max 25.00
_diffrn_reflns_theta_min 3.70
_exptl_absorpt_coefficient_mu 0.094
_exptl_absorpt_correction_T_max 0.9961
_exptl_absorpt_correction_T_min 0.9688
_exptl_absorpt_correction_type multi-scan
_exptl_absorpt_process_details 'SADABS (Bruker, 2001)'
_exptl_crystal_colour Colourless
_exptl_crystal_density_diffrn 1.282
_exptl_crystal_density_method 'not measured'
_exptl_crystal_description Plates
_exptl_crystal_F_000 372
_exptl_crystal_size_max 0.34
_exptl_crystal_size_mid 0.23
_exptl_crystal_size_min 0.04
_refine_diff_density_max 0.131
_refine_diff_density_min -0.162
_refine_diff_density_rms 0.031
_refine_ls_abs_structure_details 'Flack H D (1983), Acta Cryst. A39, 876-881'
_refine_ls_abs_structure_Flack 0.5(7)
_refine_ls_extinction_method none
_refine_ls_goodness_of_fit_ref 1.352
_refine_ls_hydrogen_treatment constr
_refine_ls_matrix_type full
_refine_ls_number_parameters 228
_refine_ls_number_reflns 3076
_refine_ls_number_restraints 1
_refine_ls_restrained_S_all 1.352
_refine_ls_R_factor_all 0.0330
_refine_ls_R_factor_gt 0.0299
_refine_ls_shift/su_max 0.000
_refine_ls_shift/su_mean 0.000
_refine_ls_structure_factor_coef Fsqd
_refine_ls_weighting_details 'calc w=1/[\s^2^(Fo^2^)+(0.0286P)^2^+0.0000P] where P=(Fo^2^+2Fc^2^)/3'
_refine_ls_weighting_scheme calc
_refine_ls_wR_factor_gt 0.0678
_refine_ls_wR_factor_ref 0.0692
_reflns_number_gt 2899
_reflns_number_total 3076
_reflns_threshold_expression >2sigma(I)
_cod_data_source_file c2ce25994j.txt
_cod_data_source_block venty15_p21
_cod_depositor_comments
;
The following automatic conversions were performed:

'_symmetry_cell_setting' value 'Monoclinic' changed to 'monoclinic'
according to
/usr/data/users/saulius/automatic-downloads/retrospective/RSC/lib/dictionaries/cif_core.dic
dictionary named 'cif_core.dic' version 2.4.2 from
2011-04-26.

'_exptl_absorpt_correction_type' value 'Multi-scan'
changed to 'multi-scan' according to
/usr/data/users/saulius/automatic-downloads/retrospective/RSC/lib/dictionaries/cif_core.dic
dictionary named 'cif_core.dic' version 2.4.2 from 2011-04-26.

Automatic conversion script
Id: cif_fix_values 2281 2013-09-26 08:29:07Z andrius 
;
_cod_original_sg_symbol_H-M P2(1)
_cod_database_code 7214777

loop_
_symmetry_equiv_pos_as_xyz
'x, y, z'
'-x, y+1/2, -z'

loop_
_atom_site_label
_atom_site_type_symbol
_atom_site_fract_x
_atom_site_fract_y
_atom_site_fract_z
_atom_site_U_iso_or_equiv
_atom_site_adp_type
_atom_site_occupancy
_atom_site_symmetry_multiplicity
_atom_site_calc_flag
_atom_site_refinement_flags
O2 O 0.4675(2) 0.26481(3) 0.2724(2) 0.0282(3) Uani 1 1 d .
O3 O 0.8768(2) 0.34520(3) 0.25080(19) 0.0262(3) Uani 1 1 d .
C10 C 0.6553(3) 0.32865(5) 0.2145(3) 0.0208(3) Uani 1 1 d .
O2G O 0.7406(2) 0.43437(3) 0.5253(2) 0.0313(3) Uani 1 1 d .
C9 C 0.6263(3) 0.28302(5) 0.1660(3) 0.0211(3) Uani 1 1 d .
N2G N 0.4284(2) 0.34829(4) 0.2285(2) 0.0206(3) Uani 1 1 d .
H2N H 0.2738 0.3353 0.2087 0.025 Uiso 1 1 calc R
O1G O 0.5821(2) 0.38112(3) 0.7101(2) 0.0380(3) Uani 1 1 d .
C1G C 0.4385(3) 0.39119(4) 0.2767(3) 0.0233(3) Uani 1 1 d .
H2G H 0.2530 0.4018 0.2653 0.028 Uiso 1 1 calc R
H1G H 0.5248 0.4050 0.1501 0.028 Uiso 1 1 calc R
C5 C 1.1388(3) 0.23143(5) -0.2914(3) 0.0316(4) Uani 1 1 d .
H5 H 1.2568 0.2203 -0.3925 0.038 Uiso 1 1 calc R
C3 C 0.9149(3) 0.28846(5) -0.1572(3) 0.0254(4) Uani 1 1 d .
H3 H 0.8752 0.3166 -0.1666 0.030 Uiso 1 1 calc R
C2 C 0.8007(3) 0.26403(5) 0.0071(3) 0.0214(3) Uani 1 1 d .
C1 C 0.8525(3) 0.22200(5) 0.0141(3) 0.0243(3) Uani 1 1 d .
N1 N 0.7271(3) 0.19749(4) 0.1702(2) 0.0285(3) Uani 1 1 d .
H1N H 0.5948 0.2090 0.2314 0.034 Uiso 1 1 calc R
O1 O 0.9535(3) 0.13789(4) 0.1714(3) 0.0564(4) Uani 1 1 d .
C6 C 1.0274(3) 0.20610(5) -0.1351(3) 0.0292(4) Uani 1 1 d .
H6 H 1.0694 0.1780 -0.1289 0.035 Uiso 1 1 calc R
C4 C 1.0835(3) 0.27222(5) -0.3048(3) 0.0290(4) Uani 1 1 d .
H4 H 1.1610 0.2890 -0.4149 0.035 Uiso 1 1 calc R
C13 C 1.2151(4) 0.49648(5) 0.9731(3) 0.0335(4) Uani 1 1 d .
H13A H 1.3303 0.4740 1.0478 0.040 Uiso 1 1 calc R
H13B H 1.0833 0.5025 1.0837 0.040 Uiso 1 1 calc R
C14 C 1.3907(3) 0.53360(5) 0.9608(3) 0.0317(4) Uani 1 1 d .
H14A H 1.5209 0.5280 0.8479 0.038 Uiso 1 1 calc R
H14B H 1.2761 0.5566 0.8922 0.038 Uiso 1 1 calc R
C7 C 0.7804(3) 0.15851(5) 0.2406(3) 0.0331(4) Uani 1 1 d .
C2G C 0.5935(3) 0.40049(5) 0.5276(3) 0.0248(4) Uani 1 1 d .
C8 C 0.6069(4) 0.14238(5) 0.4167(3) 0.0400(4) Uani 1 1 d .
H82 H 0.4253 0.1372 0.3281 0.060 Uiso 1 1 calc R
H81 H 0.5979 0.1624 0.5469 0.060 Uiso 1 1 calc R
H83 H 0.6845 0.1171 0.4901 0.060 Uiso 1 1 calc R
C12 C 1.0627(4) 0.48230(6) 0.7276(3) 0.0334(4) Uani 1 1 d .
H12B H 0.9454 0.5044 0.6509 0.040 Uiso 1 1 calc R
H12A H 1.1921 0.4755 0.6161 0.040 Uiso 1 1 calc R
C15 C 1.5432(4) 0.54549(6) 1.2101(3) 0.0393(5) Uani 1 1 d .
H15A H 1.6525 0.5221 1.2805 0.047 Uiso 1 1 calc R
H15B H 1.4120 0.5517 1.3210 0.047 Uiso 1 1 calc R
C11 C 0.8941(4) 0.44582(6) 0.7610(3) 0.0370(5) Uani 1 1 d .
H11A H 1.0115 0.4231 0.8287 0.044 Uiso 1 1 calc R
H11B H 0.7704 0.4521 0.8787 0.044 Uiso 1 1 calc R
C16 C 1.7273(4) 0.58181(6) 1.2032(4) 0.0485(5) Uani 1 1 d .
H16A H 1.8581 0.5760 1.0938 0.073 Uiso 1 1 calc R
H16C H 1.8227 0.5873 1.3694 0.073 Uiso 1 1 calc R
H16B H 1.6197 0.6055 1.1419 0.073 Uiso 1 1 calc R

loop_
_atom_site_aniso_label
_atom_site_aniso_U_11
_atom_site_aniso_U_22
_atom_site_aniso_U_33
_atom_site_aniso_U_23
_atom_site_aniso_U_13
_atom_site_aniso_U_12
O2 0.0262(6) 0.0290(6) 0.0321(6) -0.0014(5) 0.0128(5) -0.0022(5)
O3 0.0180(6) 0.0310(6) 0.0297(6) -0.0023(5) 0.0043(5) -0.0016(5)
C10 0.0178(8) 0.0280(9) 0.0169(8) 0.0027(7) 0.0037(6) -0.0001(7)
O2G 0.0378(7) 0.0289(6) 0.0249(6) 0.0006(5) -0.0014(5) -0.0074(5)
C9 0.0160(8) 0.0291(9) 0.0177(7) 0.0010(7) 0.0012(6) 0.0004(6)
N2G 0.0147(6) 0.0213(7) 0.0262(7) -0.0009(5) 0.0042(5) -0.0012(5)
O1G 0.0547(8) 0.0360(8) 0.0233(6) 0.0036(5) 0.0066(6) -0.0091(6)
C1G 0.0223(8) 0.0222(8) 0.0258(8) 0.0016(7) 0.0050(6) 0.0009(6)
C5 0.0271(9) 0.0450(11) 0.0244(9) -0.0033(8) 0.0098(7) 0.0062(8)
C3 0.0233(8) 0.0327(9) 0.0199(8) 0.0010(7) 0.0029(6) 0.0018(7)
C2 0.0170(8) 0.0261(9) 0.0204(8) -0.0008(6) 0.0009(6) 0.0012(6)
C1 0.0203(8) 0.0301(9) 0.0214(8) -0.0031(7) 0.0005(6) 0.0001(7)
N1 0.0264(7) 0.0236(7) 0.0374(8) -0.0011(6) 0.0108(6) 0.0018(6)
O1 0.0529(9) 0.0363(8) 0.0874(10) 0.0144(8) 0.0342(8) 0.0159(7)
C6 0.0261(9) 0.0309(9) 0.0305(9) -0.0069(7) 0.0043(7) 0.0047(7)
C4 0.0264(9) 0.0410(10) 0.0204(8) 0.0024(7) 0.0062(7) 0.0035(7)
C13 0.0382(10) 0.0283(9) 0.0319(10) 0.0007(8) -0.0007(8) -0.0005(8)
C14 0.0326(9) 0.0288(9) 0.0327(10) -0.0023(8) 0.0025(7) -0.0008(7)
C7 0.0285(10) 0.0290(10) 0.0416(11) -0.0030(8) 0.0050(8) -0.0015(8)
C2G 0.0286(9) 0.0214(9) 0.0259(9) -0.0013(7) 0.0088(7) 0.0021(6)
C8 0.0402(11) 0.0293(10) 0.0522(11) 0.0040(9) 0.0127(9) -0.0010(8)
C12 0.0369(10) 0.0323(10) 0.0294(10) 0.0001(8) 0.0002(8) -0.0033(8)
C15 0.0397(11) 0.0394(11) 0.0364(11) -0.0040(8) -0.0010(9) -0.0051(9)
C11 0.0475(12) 0.0367(11) 0.0236(10) -0.0030(7) -0.0040(8) -0.0081(8)
C16 0.0420(12) 0.0499(13) 0.0540(13) -0.0138(10) 0.0089(10) -0.0120(10)

loop_
_atom_type_symbol
_atom_type_description
_atom_type_scat_dispersion_real
_atom_type_scat_dispersion_imag
_atom_type_scat_source
C C 0.0033 0.0016 'International Tables Vol C Tables 4.2.6.8 and 6.1.1.4'
H H 0.0000 0.0000 'International Tables Vol C Tables 4.2.6.8 and 6.1.1.4'
N N 0.0061 0.0033 'International Tables Vol C Tables 4.2.6.8 and 6.1.1.4'
O O 0.0106 0.0060 'International Tables Vol C Tables 4.2.6.8 and 6.1.1.4'

loop_
_geom_angle_atom_site_label_1
_geom_angle_atom_site_label_2
_geom_angle_atom_site_label_3
_geom_angle
O3 C10 N2G 122.71(14)
O3 C10 C9 121.59(13)
N2G C10 C9 115.59(13)
C2G O2G C11 115.12(12)
O2 C9 C2 124.91(14)
O2 C9 C10 116.84(13)
C2 C9 C10 118.16(13)
C10 N2G C1G 119.07(12)
C10 N2G H2N 120.5
C1G N2G H2N 120.5
N2G C1G C2G 111.57(12)
N2G C1G H2G 109.3
C2G C1G H2G 109.3
N2G C1G H1G 109.3
C2G C1G H1G 109.3
H2G C1G H1G 108.0
C4 C5 C6 121.83(15)
C4 C5 H5 119.1
C6 C5 H5 119.1
C4 C3 C2 120.87(15)
C4 C3 H3 119.6
C2 C3 H3 119.6
C3 C2 C1 119.33(13)
C3 C2 C9 118.88(14)
C1 C2 C9 121.79(13)
C6 C1 N1 122.08(14)
C6 C1 C2 118.94(14)
N1 C1 C2 118.98(12)
C7 N1 C1 129.32(13)
C7 N1 H1N 115.3
C1 N1 H1N 115.3
C5 C6 C1 119.67(15)
C5 C6 H6 120.2
C1 C6 H6 120.2
C5 C4 C3 119.30(15)
C5 C4 H4 120.4
C3 C4 H4 120.4
C12 C13 C14 115.08(13)
C12 C13 H13A 108.5
C14 C13 H13A 108.5
C12 C13 H13B 108.5
C14 C13 H13B 108.5
H13A C13 H13B 107.5
C15 C14 C13 112.52(14)
C15 C14 H14A 109.1
C13 C14 H14A 109.1
C15 C14 H14B 109.1
C13 C14 H14B 109.1
H14A C14 H14B 107.8
O1 C7 N1 124.09(15)
O1 C7 C8 121.65(16)
N1 C7 C8 114.26(15)
O1G C2G O2G 123.53(15)
O1G C2G C1G 124.91(15)
O2G C2G C1G 111.52(13)
C7 C8 H82 109.5
C7 C8 H81 109.5
H82 C8 H81 109.5
C7 C8 H83 109.5
H82 C8 H83 109.5
H81 C8 H83 109.5
C11 C12 C13 110.68(13)
C11 C12 H12B 109.5
C13 C12 H12B 109.5
C11 C12 H12A 109.5
C13 C12 H12A 109.5
H12B C12 H12A 108.1
C14 C15 C16 113.87(16)
C14 C15 H15A 108.8
C16 C15 H15A 108.8
C14 C15 H15B 108.8
C16 C15 H15B 108.8
H15A C15 H15B 107.7
O2G C11 C12 109.28(13)
O2G C11 H11A 109.8
C12 C11 H11A 109.8
O2G C11 H11B 109.8
C12 C11 H11B 109.8
H11A C11 H11B 108.3
C15 C16 H16A 109.5
C15 C16 H16C 109.5
H16A C16 H16C 109.5
C15 C16 H16B 109.5
H16A C16 H16B 109.5
H16C C16 H16B 109.5

loop_
_geom_bond_atom_site_label_1
_geom_bond_atom_site_label_2
_geom_bond_distance
O2 C9 1.2220(17)
O3 C10 1.2288(17)
C10 N2G 1.3262(19)
C10 C9 1.532(2)
O2G C2G 1.3420(19)
O2G C11 1.450(2)
C9 C2 1.475(2)
N2G C1G 1.4401(19)
N2G H2N 0.8800
O1G C2G 1.1999(18)
C1G C2G 1.505(2)
C1G H2G 0.9900
C1G H1G 0.9900
C5 C4 1.374(2)
C5 C6 1.382(2)
C5 H5 0.9500
C3 C4 1.374(2)
C3 C2 1.402(2)
C3 H3 0.9500
C2 C1 1.411(2)
C1 C6 1.399(2)
C1 N1 1.4019(19)
N1 C7 1.358(2)
N1 H1N 0.8800
O1 C7 1.214(2)
C6 H6 0.9500
C4 H4 0.9500
C13 C12 1.517(2)
C13 C14 1.519(2)
C13 H13A 0.9900
C13 H13B 0.9900
C14 C15 1.512(2)
C14 H14A 0.9900
C14 H14B 0.9900
C7 C8 1.503(2)
C8 H82 0.9800
C8 H81 0.9800
C8 H83 0.9800
C12 C11 1.501(2)
C12 H12B 0.9900
C12 H12A 0.9900
C15 C16 1.519(3)
C15 H15A 0.9900
C15 H15B 0.9900
C11 H11A 0.9900
C11 H11B 0.9900
C16 H16A 0.9800
C16 H16C 0.9800
C16 H16B 0.9800

loop_
_geom_torsion_atom_site_label_1
_geom_torsion_atom_site_label_2
_geom_torsion_atom_site_label_3
_geom_torsion_atom_site_label_4
_geom_torsion
O3 C10 C9 O2 136.40(15)
N2G C10 C9 O2 -39.83(19)
O3 C10 C9 C2 -40.3(2)
N2G C10 C9 C2 143.42(13)
O3 C10 N2G C1G 3.0(2)
C9 C10 N2G C1G 179.23(12)
C10 N2G C1G C2G -64.53(17)
C4 C3 C2 C1 -2.3(2)
C4 C3 C2 C9 178.51(15)
O2 C9 C2 C3 162.05(15)
C10 C9 C2 C3 -21.5(2)
O2 C9 C2 C1 -17.1(2)
C10 C9 C2 C1 159.32(13)
C3 C2 C1 C6 3.1(2)
C9 C2 C1 C6 -177.72(15)
C3 C2 C1 N1 -176.93(14)
C9 C2 C1 N1 2.3(2)
C6 C1 N1 C7 13.0(2)
C2 C1 N1 C7 -167.03(15)
C4 C5 C6 C1 0.2(3)
N1 C1 C6 C5 177.92(15)
C2 C1 C6 C5 -2.1(2)
C6 C5 C4 C3 0.6(3)
C2 C3 C4 C5 0.4(2)
C12 C13 C14 C15 -178.37(15)
C1 N1 C7 O1 -1.0(3)
C1 N1 C7 C8 178.51(15)
C11 O2G C2G O1G 1.6(2)
C11 O2G C2G C1G 179.31(14)
N2G C1G C2G O1G -39.9(2)
N2G C1G C2G O2G 142.46(12)
C14 C13 C12 C11 -179.47(16)
C13 C14 C15 C16 178.31(16)
C2G O2G C11 C12 176.05(14)
C13 C12 C11 O2G 177.00(15)
